data_1520539
loop_
_publ_author_name
'Crossley, D. L.'
'Cade, I. A.'
'Clark, E. R.'
'Escande, A.'
'Humphries, M. J.'
'King, S. M.'
'Vitorica-Yrezabal, I.'
'Ingleson, M. J.'
'Turner, M. L.'

_publ_section_title
;
 Enhancing electron affinity and tuning band gap in donor--acceptor
 organic semiconductors by benzothiadiazole directed C--H borylation
;
_journal_issue 9
_journal_name_full 'Chem. Sci.'
_journal_page_first 5144
_journal_paper_doi 10.1039/C5SC01800E
_journal_volume 6
_journal_year 2015
_chemical_formula_moiety 'C32 H45 B N2 S3'
_chemical_formula_sum 'C32 H45 B N2 S3'
_chemical_formula_weight 564.69
_chemical_name_systematic
6,6-dimethyl-8-octyl-3-(5-octylthiophen-2-yl)-6H-5,9-dithia-4,5al4-diaza-6l4-boracyclopenta[e]acenaphthylene
_space_group_crystal_system triclinic
_space_group_IT_number 2
_space_group_name_Hall '-P 1'
_space_group_name_H-M_alt 'P -1'
_symmetry_space_group_name_Hall '-P 1'
_symmetry_space_group_name_H-M 'P -1'
_atom_sites_solution_hydrogens geom
_atom_sites_solution_primary direct
_audit_creation_date 2015-04-29
_audit_creation_method
;
Olex2 1.2
(compiled 2014.05.21 svn.r2940 for OlexSys, GUI svn.r4846)
;
_audit_update_record
;
2015-04-30 deposited with the CCDC.
2015-06-12 downloaded from the CCDC.
;
_cell_angle_alpha 98.640(7)
_cell_angle_beta 95.792(8)
_cell_angle_gamma 101.670(8)
_cell_formula_units_Z 2
_cell_length_a 6.5240(6)
_cell_length_b 13.6675(11)
_cell_length_c 18.0034(17)
_cell_measurement_reflns_used 4548
_cell_measurement_temperature 100(2)
_cell_measurement_theta_max 74.1330
_cell_measurement_theta_min 2.5190
_cell_volume 1539.9(2)
_computing_cell_refinement
;
CrysAlisPro, Agilent Technologies,
Version 1.171.37.33 (release 27-03-2014 CrysAlis171 .NET)
(compiled Mar 27 2014,17:12:48)
;
_computing_data_collection
;
CrysAlisPro, Agilent Technologies,
Version 1.171.37.33 (release 27-03-2014 CrysAlis171 .NET)
(compiled Mar 27 2014,17:12:48)
;
_computing_data_reduction
;
CrysAlisPro, Agilent Technologies,
Version 1.171.37.33 (release 27-03-2014 CrysAlis171 .NET)
(compiled Mar 27 2014,17:12:48)
;
_computing_molecular_graphics 'Olex2 (Dolomanov et al., 2009)'
_computing_publication_material 'Olex2 (Dolomanov et al., 2009)'
_computing_structure_refinement 'ShelXL (Sheldrick, 2008)'
_computing_structure_solution 'ShelXS (Sheldrick, 2008)'
_diffrn_ambient_temperature 100.15
_diffrn_detector 'CCD plate'
_diffrn_measured_fraction_theta_full 0.962
_diffrn_measured_fraction_theta_max 0.918
_diffrn_measurement_details
;
  1 phi    -25.61  322.24   1.4994   20.0000
omega____ theta____ kappa____ phi______ frames
 -86.4503  -75.0000   73.8669     -     232

  2 phi    -18.89  310.97   1.4994   30.0000
omega____ theta____ kappa____ phi______ frames
  89.2097  113.0000   73.8669     -     220

  3 phi     31.35  263.75   1.4994   30.0000
omega____ theta____ kappa____ phi______ frames
 141.7597   90.0000   73.8669     -     155

  4 omega   81.21  267.21   1.5000   30.0000
omega____ theta____ kappa____ phi______ frames
    -      110.0000   73.8669   74.2100 124

  5 omega   83.21  267.71   1.5000   30.0000
omega____ theta____ kappa____ phi______ frames
    -      113.0000   73.8669 -170.7919 123

  6 omega   90.64  261.64   1.5000   30.0000
omega____ theta____ kappa____ phi______ frames
    -      110.0000   73.8669  -40.7906 114

  7 phi   -112.90  101.51   1.4994   10.0000
omega____ theta____ kappa____ phi______ frames
  76.6294   50.5000   73.8669     -     143

  8 omega   82.94  217.94   1.5000   30.0000
omega____ theta____ kappa____ phi______ frames
    -      105.0000   73.8669  144.2081 90

  9 omega  144.01  223.51   1.5000   20.0000
omega____ theta____ kappa____ phi______ frames
    -       70.0000   73.8669  -75.7912 53

 10 phi     35.03  151.98   1.4994   30.0000
omega____ theta____ kappa____ phi______ frames
 124.3394  110.5000   73.8669     -     78

 11 omega   89.96  200.96   1.5000   30.0000
omega____ theta____ kappa____ phi______ frames
    -      100.0000   73.8669 -125.7919 74

 12 phi    -21.42   91.03   1.4994   20.0000
omega____ theta____ kappa____ phi______ frames
  45.0897  -70.0000   73.8669     -     75

 13 omega  136.77  247.77   1.5000   30.0000
omega____ theta____ kappa____ phi______ frames
    -      111.0000   73.8669 -110.7906 74

 14 omega   38.71  152.71   1.5000   20.0000
omega____ theta____ kappa____ phi______ frames
    -       68.0000   73.8669  154.2094 76

 15 omega  -62.37   35.13   1.5000   10.0000
omega____ theta____ kappa____ phi______ frames
    -      -40.0000   73.8669   54.2081 65

 16 omega  -12.64   66.86   1.5000   10.0000
omega____ theta____ kappa____ phi______ frames
    -        0.0000   73.8669 -135.7906 53

 17 omega   73.20  154.20   1.5000   30.0000
omega____ theta____ kappa____ phi______ frames
    -      100.5000   73.8669  -78.2912 54

 18 omega   82.11  190.11   1.5000   30.0000
omega____ theta____ kappa____ phi______ frames
    -      112.0000   73.8669   39.2088 72
;
_diffrn_measurement_device 'abstract diffractometer'
_diffrn_measurement_device_type 'Saxi-CrysAlisPro-abstract goniometer imported SAXI images'
_diffrn_measurement_method '\w and \p scans'
_diffrn_orient_matrix_UB_11 -0.0411638000
_diffrn_orient_matrix_UB_12 -0.0178136000
_diffrn_orient_matrix_UB_13 0.0801953000
_diffrn_orient_matrix_UB_21 -0.0829100000
_diffrn_orient_matrix_UB_22 -0.1142215000
_diffrn_orient_matrix_UB_23 -0.0306313000
_diffrn_orient_matrix_UB_31 0.2250798000
_diffrn_orient_matrix_UB_32 -0.0173904000
_diffrn_orient_matrix_UB_33 0.0161929000
_diffrn_radiation_monochromator graphite
_diffrn_radiation_probe x-ray
_diffrn_radiation_type CuK\a
_diffrn_radiation_wavelength 1.54184
_diffrn_reflns_av_R_equivalents 0.0768
_diffrn_reflns_av_unetI/netI 0.0563
_diffrn_reflns_laue_measured_fraction_full 0.962
_diffrn_reflns_laue_measured_fraction_max 0.918
_diffrn_reflns_limit_h_max 7
_diffrn_reflns_limit_h_min -7
_diffrn_reflns_limit_k_max 16
_diffrn_reflns_limit_k_min -16
_diffrn_reflns_limit_l_max 22
_diffrn_reflns_limit_l_min -22
_diffrn_reflns_number 17172
_diffrn_reflns_point_group_measured_fraction_full 0.962
_diffrn_reflns_point_group_measured_fraction_max 0.918
_diffrn_reflns_theta_full 67.684
_diffrn_reflns_theta_max 75.355
_diffrn_reflns_theta_min 2.506
_diffrn_source 'Enhance (Cu) X-ray Source'
_exptl_absorpt_coefficient_mu 2.364
_exptl_absorpt_correction_T_max 1.00000
_exptl_absorpt_correction_T_min 0.53401
_exptl_absorpt_correction_type multi-scan
_exptl_absorpt_process_details
;
CrysAlisPro, Agilent Technologies,
Version 1.171.37.33 (release 27-03-2014 CrysAlis171 .NET)
(compiled Mar 27 2014,17:12:48)
Empirical absorption correction using spherical harmonics,
 implemented in SCALE3 ABSPACK scaling algorithm.
;
_exptl_crystal_colour 'clear dark red'
_exptl_crystal_colour_lustre clear
_exptl_crystal_colour_modifier dark
_exptl_crystal_colour_primary red
_exptl_crystal_density_diffrn 1.218
_exptl_crystal_description needle
_exptl_crystal_F_000 608
_exptl_crystal_size_max 0.35
_exptl_crystal_size_mid 0.1
_exptl_crystal_size_min 0.1
_refine_diff_density_max 0.656
_refine_diff_density_min -0.562
_refine_diff_density_rms 0.095
_refine_ls_extinction_method none
_refine_ls_goodness_of_fit_ref 1.048
_refine_ls_hydrogen_treatment constr
_refine_ls_matrix_type full
_refine_ls_number_parameters 347
_refine_ls_number_reflns 5846
_refine_ls_number_restraints 0
_refine_ls_restrained_S_all 1.048
_refine_ls_R_factor_all 0.1247
_refine_ls_R_factor_gt 0.0868
_refine_ls_shift/su_max 0.000
_refine_ls_shift/su_mean 0.000
_refine_ls_structure_factor_coef Fsqd
_refine_ls_weighting_details 'w=1/[\s^2^(Fo^2^)+(0.1355P)^2^+2.0701P] where P=(Fo^2^+2Fc^2^)/3'
_refine_ls_weighting_scheme calc
_refine_ls_wR_factor_gt 0.2351
_refine_ls_wR_factor_ref 0.2689
_reflns_Friedel_coverage 0.000
_reflns_number_gt 3846
_reflns_number_total 5846
_reflns_threshold_expression 'I > 2\s(I)'
_cod_data_source_file c5sc01800e2.cif
_cod_data_source_block xmji63
_cod_depositor_comments 'Adding full bibliography for 1520535--1520540.cif.'
_cod_database_code 1520539
_shelxl_version_number 2014/6
_shelx_space_group_comment
;
The symmetry employed for this shelxl refinement is uniquely defined
by the following loop, which should always be used as a source of
symmetry information in preference to the above space-group names.
They are only intended as comments.
;
_olex2_refinement_description
;
1. Fixed Uiso
 At 1.2 times of:
  All C(H) groups, All C(H,H) groups
 At 1.5 times of:
  All C(H,H,H) groups
2.a Secondary CH2 refined with riding coordinates:
 C8(H8A,H8B), C9(H9A,H9B), C12(H12A,H12B), C15(H15A,H15B), C16(H16A,H16B),
 C18(H18A,H18B), C21(H21A,H21B), C22(H22A,H22B), C27(H27A,H27B), C28(H28A,H28B),
  C30(H30A,H30B), C31(H31A,H31B), C34(H34A,H34B), C35(H35A,H35B)
2.b Aromatic/amide H refined with riding coordinates:
 C14(H14), C17(H17), C19(H19), C24(H24), C25(H25)
2.c Idealised Me refined as rotating group:
 C23(H23A,H23B,H23C), C26(H26A,H26B,H26C), C29(H29A,H29B,H29C), C32(H32A,H32B,
 H32C)
;
_olex2_submission_special_instructions 'No special instructions were received'

loop_
_space_group_symop_operation_xyz
'x, y, z'
'-x, -y, -z'

loop_
_atom_site_label
_atom_site_type_symbol
_atom_site_fract_x
_atom_site_fract_y
_atom_site_fract_z
_atom_site_U_iso_or_equiv
_atom_site_adp_type
_atom_site_occupancy
_atom_site_site_symmetry_order
_atom_site_calc_flag
_atom_site_refinement_flags_posn
S1 S 0.5790(2) 0.92261(8) 0.39046(9) 0.0565(4) Uani 1 1 d .
S2 S 0.7771(3) 0.49807(10) 0.34199(10) 0.0734(6) Uani 1 1 d .
S3 S -0.0735(3) 0.67947(11) 0.56837(9) 0.0716(5) Uani 1 1 d .
C1 C 0.5206(7) 0.7435(3) 0.3953(2) 0.0363(9) Uani 1 1 d .
N2 N 0.4032(6) 0.8858(3) 0.4431(3) 0.0492(10) Uani 1 1 d .
C3 C 0.3819(7) 0.7850(3) 0.4402(2) 0.0372(9) Uani 1 1 d .
N4 N 0.6346(6) 0.8131(2) 0.3618(2) 0.0398(8) Uani 1 1 d .
C5 C 0.8157(7) 0.6758(3) 0.3040(2) 0.0376(9) Uani 1 1 d .
C6 C 0.7057(8) 0.6136(3) 0.3464(3) 0.0460(11) Uani 1 1 d .
C7 C 0.5437(8) 0.6417(3) 0.3898(3) 0.0453(11) Uani 1 1 d .
C8 C 1.2265(7) 0.4877(3) 0.1942(3) 0.0422(10) Uani 1 1 d .
H8A H 1.1385 0.5024 0.1510 0.051 Uiso 1 1 calc R
H8B H 1.3315 0.5508 0.2170 0.051 Uiso 1 1 calc R
C9 C 1.4836(8) 0.4326(3) 0.1066(3) 0.0434(10) Uani 1 1 d .
H9A H 1.3988 0.4475 0.0626 0.052 Uiso 1 1 calc R
H9B H 1.5926 0.4947 0.1284 0.052 Uiso 1 1 calc R
C10 C 0.2386(8) 0.7206(3) 0.4771(3) 0.0439(10) Uani 1 1 d .
C11 C 0.9607(9) 0.5307(3) 0.2816(3) 0.0550(14) Uani 1 1 d .
C12 C -0.4774(7) 0.8348(3) 0.6751(3) 0.0416(10) Uani 1 1 d .
H12A H -0.5529 0.8531 0.6305 0.050 Uiso 1 1 calc R
H12B H -0.3652 0.8945 0.6995 0.050 Uiso 1 1 calc R
C13 C -0.2129(8) 0.7701(4) 0.5974(3) 0.0467(11) Uani 1 1 d .
C14 C 0.0184(7) 0.8477(3) 0.5249(3) 0.0426(10) Uani 1 1 d .
H14 H 0.0834 0.9019 0.5017 0.051 Uiso 1 1 calc R
C15 C -1.0018(7) 0.9427(3) 0.8469(3) 0.0440(10) Uani 1 1 d .
H15A H -1.0734 0.9665 0.8041 0.053 Uiso 1 1 calc R
H15B H -0.8943 1.0012 0.8761 0.053 Uiso 1 1 calc R
C16 C -0.8920(9) 0.8624(4) 0.8154(3) 0.0556(13) Uani 1 1 d .
H16A H -1.0009 0.8019 0.7901 0.067 Uiso 1 1 calc R
H16B H -0.8122 0.8426 0.8584 0.067 Uiso 1 1 calc R
C17 C 0.9625(7) 0.6256(3) 0.2678(3) 0.0423(10) Uani 1 1 d .
H17 H 1.0546 0.6568 0.2363 0.051 Uiso 1 1 calc R
C18 C 1.7330(8) 0.3679(4) 0.0197(3) 0.0455(11) Uani 1 1 d .
H18A H 1.6488 0.3814 -0.0250 0.055 Uiso 1 1 calc R
H18B H 1.8447 0.4296 0.0396 0.055 Uiso 1 1 calc R
C19 C -0.1438(7) 0.8553(3) 0.5684(3) 0.0455(11) Uani 1 1 d .
H19 H -0.2007 0.9141 0.5770 0.055 Uiso 1 1 calc R
C20 C 0.0777(8) 0.7566(4) 0.5178(3) 0.0447(11) Uani 1 1 d .
C21 C -0.7414(8) 0.8911(3) 0.7596(3) 0.0439(10) Uani 1 1 d .
H21A H -0.8208 0.9091 0.7157 0.053 Uiso 1 1 calc R
H21B H -0.6329 0.9522 0.7842 0.053 Uiso 1 1 calc R
C22 C 1.0862(11) 0.4558(4) 0.2531(4) 0.074(2) Uani 1 1 d .
H22A H 0.9870 0.3907 0.2307 0.089 Uiso 1 1 calc R
H22B H 1.1763 0.4436 0.2969 0.089 Uiso 1 1 calc R
C23 C 0.9861(8) 0.8745(3) 0.3043(3) 0.0488(12) Uani 1 1 d .
H23A H 0.9467 0.9395 0.3019 0.073 Uiso 1 1 calc GR
H23B H 1.0720 0.8600 0.2642 0.073 Uiso 1 1 calc GR
H23C H 1.0675 0.8779 0.3538 0.073 Uiso 1 1 calc GR
C24 C 0.2596(10) 0.6212(4) 0.4688(3) 0.0635(16) Uani 1 1 d .
H24 H 0.1657 0.5750 0.4911 0.076 Uiso 1 1 calc R
C25 C 0.4133(10) 0.5837(4) 0.4291(4) 0.0678(18) Uani 1 1 d .
H25 H 0.4259 0.5158 0.4298 0.081 Uiso 1 1 calc R
C26 C 0.6198(8) 0.7792(4) 0.2158(3) 0.0525(12) Uani 1 1 d .
H26A H 0.4858 0.7316 0.2162 0.079 Uiso 1 1 calc GR
H26B H 0.6860 0.7556 0.1720 0.079 Uiso 1 1 calc GR
H26C H 0.5933 0.8466 0.2123 0.079 Uiso 1 1 calc GR
C27 C -0.3780(11) 0.7476(5) 0.6491(4) 0.0666(17) Uani 1 1 d .
H27A H -0.4908 0.6895 0.6224 0.080 Uiso 1 1 calc R
H27B H -0.3123 0.7265 0.6944 0.080 Uiso 1 1 calc R
C28 C -0.6322(10) 0.8085(4) 0.7311(3) 0.0609(15) Uani 1 1 d .
H28A H -0.7414 0.7478 0.7064 0.073 Uiso 1 1 calc R
H28B H -0.5548 0.7901 0.7752 0.073 Uiso 1 1 calc R
C29 C 1.9789(10) 0.2967(5) -0.0655(3) 0.0628(15) Uani 1 1 d .
H29A H 1.8977 0.3064 -0.1116 0.094 Uiso 1 1 calc GR
H29B H 2.0385 0.2367 -0.0768 0.094 Uiso 1 1 calc GR
H29C H 2.0936 0.3566 -0.0470 0.094 Uiso 1 1 calc GR
C30 C -1.1630(9) 0.9080(4) 0.8977(3) 0.0599(14) Uani 1 1 d .
H30A H -1.2681 0.8483 0.8688 0.072 Uiso 1 1 calc R
H30B H -1.0904 0.8858 0.9410 0.072 Uiso 1 1 calc R
C31 C 1.3407(11) 0.4072(4) 0.1656(4) 0.0704(18) Uani 1 1 d .
H31A H 1.2341 0.3442 0.1437 0.084 Uiso 1 1 calc R
H31B H 1.4268 0.3927 0.2094 0.084 Uiso 1 1 calc R
C32 C -1.2784(10) 0.9869(5) 0.9281(3) 0.0656(15) Uani 1 1 d .
H32A H -1.3607 1.0054 0.8859 0.098 Uiso 1 1 calc GR
H32B H -1.1761 1.0472 0.9558 0.098 Uiso 1 1 calc GR
H32C H -1.3737 0.9594 0.9624 0.098 Uiso 1 1 calc GR
B33 B 0.7755(9) 0.7856(4) 0.2930(3) 0.0420(12) Uani 1 1 d .
C34 C 1.5912(11) 0.3492(4) 0.0794(4) 0.0721(19) Uani 1 1 d .
H34A H 1.4808 0.2870 0.0592 0.086 Uiso 1 1 calc R
H34B H 1.6763 0.3354 0.1238 0.086 Uiso 1 1 calc R
C35 C 1.8361(13) 0.2821(5) -0.0056(4) 0.087(2) Uani 1 1 d .
H35A H 1.7235 0.2205 -0.0250 0.105 Uiso 1 1 calc R
H35B H 1.9194 0.2689 0.0394 0.105 Uiso 1 1 calc R

loop_
_atom_site_aniso_label
_atom_site_aniso_U_11
_atom_site_aniso_U_22
_atom_site_aniso_U_33
_atom_site_aniso_U_23
_atom_site_aniso_U_13
_atom_site_aniso_U_12
S1 0.0429(7) 0.0305(5) 0.0997(10) 0.0052(5) 0.0275(7) 0.0127(4)
S2 0.0952(12) 0.0430(7) 0.1144(12) 0.0378(7) 0.0768(10) 0.0414(7)
S3 0.0946(12) 0.0688(9) 0.0894(11) 0.0452(8) 0.0627(9) 0.0578(8)
C1 0.035(2) 0.036(2) 0.039(2) 0.0024(16) 0.0069(17) 0.0133(16)
N2 0.037(2) 0.0351(18) 0.074(3) 0.0001(17) 0.0129(19) 0.0106(15)
C3 0.032(2) 0.038(2) 0.042(2) 0.0020(17) 0.0036(17) 0.0129(16)
N4 0.034(2) 0.0315(17) 0.056(2) 0.0069(15) 0.0080(16) 0.0110(14)
C5 0.040(2) 0.0332(19) 0.042(2) 0.0050(16) 0.0124(18) 0.0111(16)
C6 0.054(3) 0.036(2) 0.055(3) 0.0097(19) 0.023(2) 0.0176(19)
C7 0.051(3) 0.038(2) 0.057(3) 0.0107(19) 0.023(2) 0.0216(19)
C8 0.045(3) 0.035(2) 0.051(3) 0.0046(18) 0.019(2) 0.0141(18)
C9 0.045(3) 0.039(2) 0.051(3) 0.0080(19) 0.019(2) 0.0161(18)
C10 0.043(3) 0.048(2) 0.048(3) 0.0096(19) 0.014(2) 0.0218(19)
C11 0.071(4) 0.036(2) 0.070(3) 0.012(2) 0.040(3) 0.022(2)
C12 0.041(3) 0.043(2) 0.045(2) 0.0048(18) 0.0116(19) 0.0162(18)
C13 0.046(3) 0.054(3) 0.049(3) 0.012(2) 0.016(2) 0.025(2)
C14 0.031(2) 0.035(2) 0.059(3) -0.0035(18) 0.0040(19) 0.0110(16)
C15 0.043(3) 0.041(2) 0.050(3) 0.0043(19) 0.012(2) 0.0143(18)
C16 0.066(4) 0.045(3) 0.067(3) 0.014(2) 0.033(3) 0.024(2)
C17 0.043(3) 0.036(2) 0.052(3) 0.0057(18) 0.018(2) 0.0118(17)
C18 0.050(3) 0.046(2) 0.048(3) 0.0109(19) 0.017(2) 0.020(2)
C19 0.042(3) 0.041(2) 0.055(3) 0.0003(19) 0.013(2) 0.0152(18)
C20 0.046(3) 0.050(2) 0.045(2) 0.0083(19) 0.013(2) 0.023(2)
C21 0.043(3) 0.039(2) 0.051(3) 0.0026(18) 0.013(2) 0.0126(18)
C22 0.096(5) 0.039(3) 0.112(5) 0.025(3) 0.075(4) 0.030(3)
C23 0.045(3) 0.036(2) 0.072(3) 0.012(2) 0.021(2) 0.0170(19)
C24 0.077(4) 0.060(3) 0.081(4) 0.037(3) 0.050(3) 0.041(3)
C25 0.089(4) 0.048(3) 0.093(4) 0.036(3) 0.059(4) 0.037(3)
C26 0.052(3) 0.051(3) 0.059(3) 0.017(2) 0.012(2) 0.014(2)
C27 0.086(4) 0.068(3) 0.078(4) 0.037(3) 0.050(3) 0.054(3)
C28 0.079(4) 0.060(3) 0.065(3) 0.025(3) 0.040(3) 0.039(3)
C29 0.072(4) 0.068(3) 0.063(3) 0.015(3) 0.032(3) 0.034(3)
C30 0.058(3) 0.052(3) 0.073(4) 0.000(2) 0.035(3) 0.014(2)
C31 0.088(4) 0.041(3) 0.099(4) 0.016(3) 0.062(4) 0.027(3)
C32 0.063(4) 0.078(4) 0.061(3) -0.003(3) 0.017(3) 0.034(3)
B33 0.043(3) 0.035(2) 0.055(3) 0.012(2) 0.019(2) 0.017(2)
C34 0.095(5) 0.047(3) 0.098(5) 0.028(3) 0.063(4) 0.034(3)
C35 0.128(6) 0.059(3) 0.108(5) 0.031(3) 0.086(5) 0.052(4)

loop_
_atom_type_symbol
_atom_type_description
_atom_type_scat_dispersion_real
_atom_type_scat_dispersion_imag
_atom_type_scat_source
C C 0.0181 0.0091 'International Tables Vol C Tables 4.2.6.8 and 6.1.1.4'
H H 0.0000 0.0000 'International Tables Vol C Tables 4.2.6.8 and 6.1.1.4'
B B 0.0090 0.0039 'International Tables Vol C Tables 4.2.6.8 and 6.1.1.4'
N N 0.0311 0.0180 'International Tables Vol C Tables 4.2.6.8 and 6.1.1.4'
S S 0.3331 0.5567 'International Tables Vol C Tables 4.2.6.8 and 6.1.1.4'

loop_
_geom_angle_atom_site_label_1
_geom_angle_atom_site_label_2
_geom_angle_atom_site_label_3
_geom_angle
N2 S1 N4 98.31(19)
C6 S2 C11 91.7(2)
C20 S3 C13 93.3(2)
C3 C1 C7 123.9(4)
N4 C1 C3 111.9(4)
N4 C1 C7 124.1(4)
C3 N2 S1 108.0(3)
C1 C3 C10 119.9(4)
N2 C3 C1 113.3(4)
N2 C3 C10 126.8(4)
S1 N4 B33 126.9(3)
C1 N4 S1 108.4(3)
C1 N4 B33 124.1(3)
C6 C5 C17 109.6(4)
C6 C5 B33 124.6(4)
C17 C5 B33 125.7(4)
C5 C6 S2 113.0(3)
C5 C6 C7 123.3(4)
C7 C6 S2 123.7(3)
C1 C7 C6 117.0(4)
C25 C7 C1 114.6(4)
C25 C7 C6 128.4(4)
C31 C8 C22 112.3(4)
C34 C9 C31 113.5(4)
C3 C10 C20 122.5(4)
C24 C10 C3 114.8(4)
C24 C10 C20 122.6(4)
C17 C11 S2 110.1(3)
C17 C11 C22 130.5(4)
C22 C11 S2 119.4(3)
C27 C12 C28 111.7(4)
C19 C13 S3 109.7(3)
C19 C13 C27 130.6(4)
C27 C13 S3 119.6(3)
C20 C14 C19 115.1(4)
C16 C15 C30 114.2(4)
C15 C16 C21 116.1(4)
C11 C17 C5 115.6(4)
C35 C18 C34 114.6(4)
C13 C19 C14 113.3(4)
C10 C20 S3 120.5(3)
C14 C20 S3 108.6(3)
C14 C20 C10 130.9(4)
C28 C21 C16 113.9(4)
C11 C22 C8 115.1(4)
C10 C24 C25 124.0(5)
C7 C25 C24 122.4(4)
C12 C27 C13 114.8(4)
C21 C28 C12 115.5(4)
C32 C30 C15 114.8(5)
C8 C31 C9 115.9(4)
C5 B33 N4 103.1(3)
C5 B33 C26 111.8(4)
C23 B33 N4 108.0(4)
C23 B33 C5 114.9(4)
C23 B33 C26 113.5(4)
C26 B33 N4 104.4(4)
C9 C34 C18 116.8(4)
C18 C35 C29 116.8(5)

loop_
_geom_bond_atom_site_label_1
_geom_bond_atom_site_label_2
_geom_bond_distance
S1 N2 1.611(4)
S1 N4 1.632(3)
S2 C6 1.727(4)
S2 C11 1.734(5)
S3 C13 1.730(5)
S3 C20 1.722(5)
C1 C3 1.418(6)
C1 N4 1.341(5)
C1 C7 1.418(6)
N2 C3 1.348(5)
C3 C10 1.434(6)
N4 B33 1.659(6)
C5 C6 1.372(6)
C5 C17 1.439(6)
C5 B33 1.611(6)
C6 C7 1.454(6)
C7 C25 1.368(7)
C8 C22 1.524(6)
C8 C31 1.507(6)
C9 C31 1.515(6)
C9 C34 1.502(6)
C10 C20 1.462(6)
C10 C24 1.381(7)
C11 C17 1.354(6)
C11 C22 1.499(6)
C12 C27 1.505(6)
C12 C28 1.528(6)
C13 C19 1.360(7)
C13 C27 1.509(6)
C14 C19 1.389(6)
C14 C20 1.369(6)
C15 C16 1.501(6)
C15 C30 1.513(6)
C16 C21 1.514(6)
C18 C34 1.506(6)
C18 C35 1.502(6)
C21 C28 1.507(6)
C23 B33 1.612(7)
C24 C25 1.422(7)
C26 B33 1.617(8)
C29 C35 1.503(7)
C30 C32 1.504(7)

loop_
_geom_torsion_atom_site_label_1
_geom_torsion_atom_site_label_2
_geom_torsion_atom_site_label_3
_geom_torsion_atom_site_label_4
_geom_torsion
S1 N2 C3 C1 1.9(5)
S1 N2 C3 C10 -178.2(4)
S1 N4 B33 C5 168.3(3)
S1 N4 B33 C23 46.4(5)
S1 N4 B33 C26 -74.7(5)
S2 C6 C7 C1 172.6(4)
S2 C6 C7 C25 -4.7(9)
S2 C11 C17 C5 -0.8(6)
S2 C11 C22 C8 174.1(5)
S3 C13 C19 C14 -0.7(6)
S3 C13 C27 C12 175.7(4)
C1 C3 C10 C20 -173.8(4)
C1 C3 C10 C24 4.1(7)
C1 N4 B33 C5 -22.4(6)
C1 N4 B33 C23 -144.3(4)
C1 N4 B33 C26 94.6(5)
C1 C7 C25 C24 3.2(10)
N2 S1 N4 C1 -2.2(4)
N2 S1 N4 B33 168.5(4)
N2 C3 C10 C20 6.4(8)
N2 C3 C10 C24 -175.8(5)
C3 C1 N4 S1 3.5(5)
C3 C1 N4 B33 -167.5(4)
C3 C1 C7 C6 -174.9(4)
C3 C1 C7 C25 2.7(8)
C3 C10 C20 S3 -173.9(4)
C3 C10 C20 C14 5.6(9)
C3 C10 C24 C25 1.6(9)
N4 S1 N2 C3 0.2(4)
N4 C1 C3 N2 -3.6(6)
N4 C1 C3 C10 176.5(4)
N4 C1 C7 C6 1.7(7)
N4 C1 C7 C25 179.3(5)
C5 C6 C7 C1 -8.3(8)
C5 C6 C7 C25 174.4(6)
C6 S2 C11 C17 0.5(5)
C6 S2 C11 C22 -179.1(6)
C6 C5 C17 C11 0.8(7)
C6 C5 B33 N4 15.9(6)
C6 C5 B33 C23 133.1(5)
C6 C5 B33 C26 -95.7(6)
C6 C7 C25 C24 -179.5(6)
C7 C1 C3 N2 173.3(5)
C7 C1 C3 C10 -6.6(7)
C7 C1 N4 S1 -173.4(4)
C7 C1 N4 B33 15.6(7)
C10 C24 C25 C7 -5.6(11)
C11 S2 C6 C5 -0.1(5)
C11 S2 C6 C7 179.1(5)
C13 S3 C20 C10 179.8(4)
C13 S3 C20 C14 0.3(4)
C15 C16 C21 C28 178.8(5)
C16 C15 C30 C32 -178.5(5)
C16 C21 C28 C12 -179.5(5)
C17 C5 C6 S2 -0.4(6)
C17 C5 C6 C7 -179.5(5)
C17 C5 B33 N4 -167.8(4)
C17 C5 B33 C23 -50.7(7)
C17 C5 B33 C26 80.5(6)
C17 C11 C22 C8 -5.5(11)
C19 C13 C27 C12 -2.4(10)
C19 C14 C20 S3 -0.7(6)
C19 C14 C20 C10 179.7(5)
C20 S3 C13 C19 0.3(4)
C20 S3 C13 C27 -178.2(5)
C20 C10 C24 C25 179.5(6)
C20 C14 C19 C13 1.0(7)
C22 C8 C31 C9 179.9(6)
C22 C11 C17 C5 178.8(6)
C24 C10 C20 S3 8.4(8)
C24 C10 C20 C14 -172.1(6)
C27 C12 C28 C21 -179.4(5)
C27 C13 C19 C14 177.6(6)
C28 C12 C27 C13 -176.4(5)
C30 C15 C16 C21 175.5(5)
C31 C8 C22 C11 -177.5(6)
C31 C9 C34 C18 178.9(6)
B33 C5 C6 S2 176.4(4)
B33 C5 C6 C7 -2.7(8)
B33 C5 C17 C11 -176.0(5)
C34 C9 C31 C8 -179.3(6)
C34 C18 C35 C29 179.8(6)
C35 C18 C34 C9 -179.9(6)
